data_7711303
loop_
_publ_author_name
'Gao, Chang'
'Wang, Dexin'
'Liu, Yanshu'
'Zhang, Guanyun'
'Liu, Caiyun'
'Said, Amir'
'Niu, Huihui'
'Tung, Chen-Ho'
'Wang, Yifeng'

_publ_section_title
;
 New Picolinate-Functionalized Titanium-Oxide Clusters: Syntheses,
 Structure and Photocatalytic H2 Evolution
;
_journal_name_full 'Dalton Transactions'
_journal_paper_doi 10.1039/D2DT01882A
_journal_year 2022
_chemical_formula_moiety 'C96 H64 N16 O50 Ti12, 2(C3 H8 O), C4 H11 N, 4(C2 H3 N), 4(C4 H12 N)'
_chemical_formula_sum 'C130 H151 N25 O52 Ti12'
_chemical_formula_weight 3470.55
_space_group_crystal_system monoclinic
_space_group_IT_number 14
_space_group_name_Hall '-P 2ybc'
_space_group_name_H-M_alt 'P 1 21/c 1'
_atom_sites_solution_hydrogens geom
_audit_creation_date 2022-03-20
_audit_creation_method
;
Olex2 1.3
(compiled 2020.02.04 svn.rd84adfe8 for OlexSys, GUI svn.r6032)
;
_audit_update_record
;
2022-04-04 deposited with the CCDC.	2022-09-19 downloaded from the CCDC.
;
_cell_angle_alpha 90
_cell_angle_beta 98.617(2)
_cell_angle_gamma 90
_cell_formula_units_Z 2
_cell_length_a 17.8911(4)
_cell_length_b 14.9531(4)
_cell_length_c 28.9581(6)
_cell_measurement_reflns_used 13738
_cell_measurement_temperature 172.99
_cell_measurement_theta_max 75.6090
_cell_measurement_theta_min 3.0600
_cell_volume 7659.6(3)
_computing_cell_refinement 'CrysAlisPro 1.171.40.84a (Rigaku OD, 2020)'
_computing_data_collection 'CrysAlisPro 1.171.40.84a (Rigaku OD, 2020)'
_computing_data_reduction 'CrysAlisPro 1.171.40.84a (Rigaku OD, 2020)'
_computing_molecular_graphics 'Olex2 1.3 (Dolomanov et al., 2009)'
_computing_publication_material 'Olex2 1.3 (Dolomanov et al., 2009)'
_computing_structure_refinement 'SHELXL 2014/7 (Sheldrick, 2015)'
_computing_structure_solution 'SHELXT 2018/2 (Sheldrick, 2018)'
_diffrn_ambient_temperature 172.99
_diffrn_detector 'Hybrid Pixel Array Detector'
_diffrn_detector_area_resol_mean 10.0000
_diffrn_detector_type HyPix
_diffrn_measured_fraction_theta_full 0.986
_diffrn_measured_fraction_theta_max 0.938
_diffrn_measurement_details
;
List of Runs (angles in degrees, time in seconds):

  # Type    Start    End  Width  t~exp~   \w     \q     \k     \f   Frames
#--------------------------------------------------------------------------
  1  \w     -3.00  22.00   1.00    0.31    --  -48.45 100.00 171.00   25
  2  \w    -79.00  -9.00   1.00    0.31    --  -48.45 100.00 171.00   70
  3  \w     14.00  69.00   1.00    0.31    --   48.45-100.00  66.00   55
  4  \w    -80.00 -54.00   1.00    2.70    --  -86.25 100.00 171.00   26
  5  \w     70.00 105.00   1.00    2.70    --  106.49-100.00  66.00   35
  6  \w    107.00 175.00   1.00    2.70    --  106.49 100.00 171.00   68
  7  \w   -120.00 -74.00   1.00    0.31    --  -48.45-125.00-180.00   46
  8  \w    -27.00  27.00   1.00    0.31    --  -48.45  19.00 -90.00   54
  9  \w   -120.00 -73.00   1.00    0.31    --  -48.45-125.00-120.00   47
 10  \w    -43.00 -14.00   1.00    2.70    --  -86.25  38.00 -90.00   29
 11  \w    -43.00 -17.00   1.00    2.70    --  -86.25  38.00  30.00   26
 12  \w    -40.00 -13.00   1.00    2.70    --  -86.25  38.00-120.00   27
 13  \w    -43.00 -16.00   1.00    2.70    --  -86.25  38.00   0.00   27
 14  \w   -141.00-115.00   1.00    2.70    --  -86.25-100.00  66.00   26
 15  \w     35.00  66.00   1.00    2.70    --  106.49 -57.00  90.00   31
 16  \w     34.00 105.00   1.00    2.70    --  106.49 -77.00  90.00   71
 17  \w     34.00  66.00   1.00    2.70    --  106.49 -57.00 -90.00   32
 18  \w     34.00  66.00   1.00    2.70    --  106.49 -57.00 -30.00   32
 19  \w     36.00  66.00   1.00    2.70    --  106.49 -57.00 120.00   30
 20  \w     34.00 106.00   1.00    2.70    --  106.49 -99.00  90.00   72
 21  \w     34.00  66.00   1.00    2.70    --  106.49 -57.00 -60.00   32
 22  \w     35.00  66.00   1.00    2.70    --  106.49 -57.00-180.00   31
 23  \w     34.00  66.00   1.00    2.70    --  106.49 -57.00-120.00   32
 24  \w     35.00  66.00   1.00    2.70    --  106.49 -57.00 150.00   31
 25  \w     34.00 105.00   1.00    2.70    --  106.49 -77.00-120.00   71
;
_diffrn_measurement_device 'four-circle diffractometer'
_diffrn_measurement_device_type 'XtaLAB Synergy, Dualflex, HyPix'
_diffrn_measurement_method '\w scans'
_diffrn_orient_matrix_type 'CrysAlisPro convention (1999,Acta A55,543-557)'
_diffrn_orient_matrix_UB_11 0.0771761000
_diffrn_orient_matrix_UB_12 0.0476240000
_diffrn_orient_matrix_UB_13 0.0053056000
_diffrn_orient_matrix_UB_21 0.0361826000
_diffrn_orient_matrix_UB_22 -0.0852348000
_diffrn_orient_matrix_UB_23 -0.0168567000
_diffrn_orient_matrix_UB_31 -0.0177848000
_diffrn_orient_matrix_UB_32 0.0329619000
_diffrn_orient_matrix_UB_33 -0.0508232000
_diffrn_radiation_monochromator mirror
_diffrn_radiation_probe x-ray
_diffrn_radiation_type 'Cu K\a'
_diffrn_radiation_wavelength 1.54184
_diffrn_reflns_av_R_equivalents 0.0795
_diffrn_reflns_av_unetI/netI 0.0790
_diffrn_reflns_Laue_measured_fraction_full 0.986
_diffrn_reflns_Laue_measured_fraction_max 0.938
_diffrn_reflns_limit_h_max 22
_diffrn_reflns_limit_h_min -21
_diffrn_reflns_limit_k_max 18
_diffrn_reflns_limit_k_min -15
_diffrn_reflns_limit_l_max 18
_diffrn_reflns_limit_l_min -36
_diffrn_reflns_number 50920
_diffrn_reflns_point_group_measured_fraction_full 0.986
_diffrn_reflns_point_group_measured_fraction_max 0.938
_diffrn_reflns_theta_full 67.684
_diffrn_reflns_theta_max 77.170
_diffrn_reflns_theta_min 3.087
_diffrn_source 'micro-focus sealed X-ray tube'
_diffrn_source_type 'PhotonJet (Cu) X-ray Source'
_exptl_absorpt_coefficient_mu 5.815
_exptl_absorpt_correction_T_max 1.00000
_exptl_absorpt_correction_T_min 0.44056
_exptl_absorpt_correction_type multi-scan
_exptl_absorpt_process_details
;
CrysAlisPro 1.171.40.84a (Rigaku Oxford Diffraction, 2020)
Empirical absorption correction using spherical harmonics,
implemented in SCALE3 ABSPACK scaling algorithm.
;
_exptl_crystal_colour 'clear colourless'
_exptl_crystal_colour_lustre clear
_exptl_crystal_colour_primary colourless
_exptl_crystal_density_diffrn 1.505
_exptl_crystal_description plate
_exptl_crystal_F_000 3572
_exptl_crystal_size_max 0.03
_exptl_crystal_size_mid 0.02
_exptl_crystal_size_min 0.01
_refine_diff_density_max 1.074
_refine_diff_density_min -0.707
_refine_diff_density_rms 0.121
_refine_ls_extinction_method none
_refine_ls_goodness_of_fit_ref 1.055
_refine_ls_hydrogen_treatment constr
_refine_ls_matrix_type full
_refine_ls_number_parameters 1020
_refine_ls_number_reflns 15222
_refine_ls_number_restraints 330
_refine_ls_restrained_S_all 1.060
_refine_ls_R_factor_all 0.1122
_refine_ls_R_factor_gt 0.0782
_refine_ls_shift/su_max 0.001
_refine_ls_shift/su_mean 0.000
_refine_ls_structure_factor_coef Fsqd
_refine_ls_weighting_details 'w=1/[\s^2^(Fo^2^)+(0.1196P)^2^+15.6417P] where P=(Fo^2^+2Fc^2^)/3'
_refine_ls_weighting_scheme calc
_refine_ls_wR_factor_gt 0.2039
_refine_ls_wR_factor_ref 0.2230
_reflns_Friedel_coverage 0.000
_reflns_number_gt 11647
_reflns_number_total 15222
_reflns_threshold_expression 'I > 2\s(I)'
_cod_data_source_file d2dt01882a2.cif
_cod_data_source_block 1
_cod_original_cell_volume 7659.7(3)
_cod_database_code 7711303
_shelx_shelxl_version_number 2014/7
_chemical_oxdiff_usercomment 'Ti O C N'
_shelx_space_group_comment
;
The symmetry employed for this shelxl refinement is uniquely defined
by the following loop, which should always be used as a source of
symmetry information in preference to the above space-group names.
They are only intended as comments.
;
_shelx_estimated_absorpt_t_max 0.944
_shelx_estimated_absorpt_t_min 0.845
_reflns_odcompleteness_completeness 98.97
_reflns_odcompleteness_iscentric 1
_reflns_odcompleteness_theta 66.97
_olex2_refinement_description
;
1. Fixed Uiso
 At 1.2 times of:
  All C(H) groups, {H67A,H67B,H67C} of C67, All C(H,H) groups, All N(H)
  groups, All N(H,H) groups
 At 1.5 times of:
  All O(H) groups, {H53A,H53B,H53C} of C53, {H55A,H55B,H55C} of C55, {H51A,
  H51B,H51C} of C51, {H50A,H50B,H50C} of C50, {H59A,H59B,H59C} of C59, {H65A,
  H65B,H65C} of C65, {H63A,H63B,H63C} of C63, {H61A,H61B,H61C} of C61, {H57A,
  H57B,H57C} of C57
2. Restrained distances
 C66-C67
 1.45 with sigma of 0.01
 C64-C65
 1.45 with sigma of 0.01
 N9-C58 = N9-C56 = C57-C56 = C59-C58
 1.45 with sigma of 0.01
 C58-C56
 2.35 with sigma of 0.02
 N9-C57
 2.35 with sigma of 0.01
 N9-C59
 2.35 with sigma of 0.01
 C59-C57
 3.5 with sigma of 0.02
 C58-C57
 3 with sigma of 0.02
 N10-C66
 1.1 with sigma of 0.02
3. Uiso/Uaniso restraints and constraints
N10 \\sim C66 \\sim C67: within 2A with sigma of 0.01 and sigma for terminal
atoms of 0.02 within 2A
N9 \\sim C56 \\sim C57 \\sim C58 \\sim C59: within 2A with sigma of 0.01 and
sigma for terminal atoms of 0.02 within 2A
O1 \\sim O2 \\sim O3 \\sim O4 \\sim O5 \\sim O6 \\sim O7 \\sim O8 \\sim O9
\\sim O10 \\sim O11 \\sim O12 \\sim O13 \\sim O14 \\sim O15 \\sim O16 \\sim O17
\\sim O18 \\sim O19 \\sim O20 \\sim O21 \\sim O22 \\sim O23 \\sim O24 \\sim O25
\\sim O26: within 3.8A with sigma of 0.01 and sigma for terminal atoms of 0.02
within 3.8A
4. Others
 Fixed Sof: N9(0.5) H9A(0.5) C56(0.5) H56A(0.5) H56B(0.5) C57(0.5) H57A(0.5)
 H57B(0.5) H57C(0.5) C58(0.5) H58A(0.5) H58B(0.5) C59(0.5) H59A(0.5) H59B(0.5)
 H59C(0.5)
5.a Ternary CH refined with riding coordinates:
 C49(H49)
5.b Secondary CH2 refined with riding coordinates:
 N12(H12A,H12B), N13(H13A,H13B), C52(H52A,H52B), C54(H54A,H54B), C56(H56A,
 H56B), C58(H58A,H58B), C60(H60A,H60B), C62(H62A,H62B)
5.c Aromatic/amide H refined with riding coordinates:
 N9(H9A), C1(H1), C2(H2), C3(H3), C4(H4), C7(H7), C8(H8), C9(H9), C10(H10),
 C13(H13), C14(H14), C15(H15), C16(H16), C19(H19), C20(H20), C21(H21), C22(H22),
  C25(H25), C26(H26), C27(H27), C28(H28), C31(H31), C32(H32), C33(H33),
 C34(H34), C37(H37), C38(H38), C39(H39), C40(H40), C43(H43), C44(H44), C45(H45),
  C46(H46)
5.d Idealised Me refined as rotating group:
 C50(H50A,H50B,H50C), C51(H51A,H51B,H51C), C53(H53A,H53B,H53C), C55(H55A,H55B,
 H55C), C57(H57A,H57B,H57C), C59(H59A,H59B,H59C), C61(H61A,H61B,H61C), C63(H63A,
 H63B,H63C), C65(H65A,H65B,H65C), C67(H67A,H67B,H67C)
5.e Idealised tetrahedral OH refined as rotating group:
 O26(H26A)
;
_smtbx_masks_void_probe_radius 1.2
_smtbx_masks_void_truncation_radius 1.2
_olex2_submission_special_instructions 'No special instructions were received'
_oxdiff_exptl_absorpt_empirical_details
;
Empirical correction (ABSPACK) includes:
- Absorption correction using spherical harmonics
- Frame scaling
;
_oxdiff_exptl_absorpt_empirical_full_max 1.700
_oxdiff_exptl_absorpt_empirical_full_min 0.488

loop_
_space_group_symop_operation_xyz
'x, y, z'
'-x, y+1/2, -z+1/2'
'-x, -y, -z'
'x, -y-1/2, z-1/2'

loop_
_atom_site_label
_atom_site_type_symbol
_atom_site_fract_x
_atom_site_fract_y
_atom_site_fract_z
_atom_site_U_iso_or_equiv
_atom_site_adp_type
_atom_site_occupancy
_atom_site_site_symmetry_order
_atom_site_calc_flag
_atom_site_refinement_flags_posn
_atom_site_refinement_flags_adp
_atom_site_refinement_flags_occupancy
_atom_site_disorder_assembly
_atom_site_disorder_group
Ti1 Ti 0.01517(4) 0.62477(5) 0.55036(3) 0.02511(18) Uani 1 1 d . . . . .
Ti2 Ti 0.10149(5) 0.50483(6) 0.61540(3) 0.02769(19) Uani 1 1 d . . . . .
Ti3 Ti 0.27619(5) 0.47666(6) 0.69347(3) 0.0316(2) Uani 1 1 d . . . . .
Ti4 Ti 0.36121(5) 0.38762(6) 0.60022(3) 0.0312(2) Uani 1 1 d . . . . .
Ti5 Ti 0.18240(4) 0.40539(5) 0.52268(3) 0.02549(18) Uani 1 1 d . . . . .
Ti6 Ti 0.09653(4) 0.52816(5) 0.45670(2) 0.02389(18) Uani 1 1 d . . . . .
O1 O 0.05229(17) 0.5947(2) 0.49705(10) 0.0285(6) Uani 1 1 d . U . . .
O2 O 0.10528(19) 0.6180(2) 0.59223(11) 0.0326(7) Uani 1 1 d . U . . .
O3 O -0.00135(17) 0.5117(2) 0.58035(10) 0.0262(6) Uani 1 1 d . U . . .
O4 O 0.1931(2) 0.5108(3) 0.65931(11) 0.0399(8) Uani 1 1 d . U . . .
O5 O 0.3362(2) 0.4453(3) 0.65070(12) 0.0406(8) Uani 1 1 d . U . . .
O6 O 0.28478(19) 0.4019(2) 0.55696(11) 0.0350(7) Uani 1 1 d . U . . .
O7 O 0.13934(18) 0.4311(2) 0.57368(10) 0.0304(6) Uani 1 1 d . U . . .
O8 O 0.09016(17) 0.4049(2) 0.47740(10) 0.0264(6) Uani 1 1 d . U . . .
O9 O 0.19418(17) 0.5125(2) 0.49240(10) 0.0279(6) Uani 1 1 d . U . . .
O10 O -0.03626(19) 0.7125(2) 0.58914(12) 0.0360(7) Uani 1 1 d . U . . .
O11 O -0.0538(3) 0.8480(3) 0.61665(17) 0.0645(12) Uani 1 1 d . U . . .
O12 O 0.0651(2) 0.3965(3) 0.65110(11) 0.0395(8) Uani 1 1 d . U . . .
O13 O 0.0128(3) 0.3414(4) 0.70951(17) 0.0829(17) Uani 1 1 d . U . . .
O14 O 0.2505(2) 0.3540(3) 0.71114(11) 0.0401(8) Uani 1 1 d . U . . .
O15 O 0.2050(3) 0.2605(4) 0.75946(18) 0.0757(14) Uani 1 1 d . U . . .
O16 O 0.3172(3) 0.5980(3) 0.70838(15) 0.0552(10) Uani 1 1 d . U . . .
O17 O 0.4179(5) 0.6860(5) 0.7322(4) 0.145(3) Uani 1 1 d . U . . .
O18 O 0.42225(19) 0.4813(3) 0.57289(12) 0.0392(8) Uani 1 1 d . U . . .
O19 O 0.5277(3) 0.5586(4) 0.57248(18) 0.0803(16) Uani 1 1 d . U . . .
O20 O 0.16596(19) 0.2702(2) 0.53057(11) 0.0338(7) Uani 1 1 d . U . . .
O21 O 0.1604(3) 0.1319(3) 0.50228(18) 0.0687(14) Uani 1 1 d . U . . .
O22 O 0.12568(19) 0.6454(2) 0.42778(11) 0.0334(7) Uani 1 1 d . U . . .
O23 O 0.1895(2) 0.7216(3) 0.38019(14) 0.0497(10) Uani 1 1 d . U . . .
O24 O 0.3488(2) 0.2659(3) 0.62554(13) 0.0454(9) Uani 1 1 d . U . . .
O25 O 0.3715(3) 0.1197(3) 0.6265(2) 0.0770(15) Uani 1 1 d . U . . .
O26 O 0.7314(4) 0.1337(5) 0.5724(2) 0.099(2) Uani 1 1 d . . . . .
H26A H 0.7510 0.1783 0.5872 0.148 Uiso 1 1 calc R U . . .
N1 N 0.0501(2) 0.7655(3) 0.53253(13) 0.0320(8) Uani 1 1 d . . . . .
N2 N 0.0487(2) 0.5597(4) 0.67615(14) 0.0426(11) Uani 1 1 d . . . . .
N3 N 0.2200(2) 0.4953(3) 0.75811(13) 0.0355(9) Uani 1 1 d . . . . .
N4 N 0.3796(3) 0.4558(4) 0.75168(15) 0.0519(13) Uani 1 1 d . . . . .
N5 N 0.4805(2) 0.3819(3) 0.64233(15) 0.0425(10) Uani 1 1 d . . . . .
N6 N 0.4140(2) 0.2922(3) 0.55317(15) 0.0396(10) Uani 1 1 d . . . . .
N7 N 0.2406(2) 0.3302(3) 0.46786(13) 0.0311(8) Uani 1 1 d . . . . .
N8 N 0.1429(2) 0.4948(3) 0.38852(13) 0.0300(8) Uani 1 1 d . . . . .
N9 N 0.2002(15) 0.8134(18) 0.6649(9) 0.232(11) Uani 0.5 1 d D U P . .
H9A H 0.1990 0.7613 0.6506 0.278 Uiso 0.5 1 calc R U P . .
N10 N 0.4198(10) 0.1734(12) 0.8086(5) 0.204(6) Uani 1 1 d D U . . .
N11 N 0.5815(7) 0.1045(7) 0.4304(4) 0.128(4) Uani 1 1 d . . . . .
N12 N 0.6892(3) 0.3901(3) 0.46503(17) 0.0462(11) Uani 1 1 d . . . . .
H12A H 0.6496 0.4282 0.4575 0.055 Uiso 1 1 calc R U . . .
H12B H 0.7295 0.4233 0.4783 0.055 Uiso 1 1 calc R U . . .
N13 N 0.1102(3) 1.2409(3) 0.61345(16) 0.0452(11) Uani 1 1 d . . . . .
H13A H 0.1382 1.2573 0.5911 0.054 Uiso 1 1 calc R U . . .
H13B H 0.1003 1.2915 0.6289 0.054 Uiso 1 1 calc R U . . .
C1 C 0.0977(3) 0.7878(4) 0.50293(18) 0.0389(11) Uani 1 1 d . . . . .
H1 H 0.1184 0.7424 0.4857 0.047 Uiso 1 1 calc R U . . .
C2 C 0.1172(4) 0.8765(4) 0.4971(2) 0.0511(14) Uani 1 1 d . . . . .
H2 H 0.1513 0.8911 0.4761 0.061 Uiso 1 1 calc R U . . .
C3 C 0.0878(4) 0.9432(4) 0.5216(2) 0.0545(15) Uani 1 1 d . . . . .
H3 H 0.1003 1.0041 0.5172 0.065 Uiso 1 1 calc R U . . .
C4 C 0.0400(4) 0.9199(4) 0.5525(2) 0.0528(15) Uani 1 1 d . . . . .
H4 H 0.0194 0.9642 0.5705 0.063 Uiso 1 1 calc R U . . .
C5 C 0.0224(3) 0.8305(3) 0.55698(18) 0.0369(11) Uani 1 1 d . . . . .
C6 C -0.0274(3) 0.7976(3) 0.59074(18) 0.0392(11) Uani 1 1 d . . . . .
C7 C 0.0427(4) 0.6463(5) 0.6868(2) 0.0624(19) Uani 1 1 d . . . . .
H7 H 0.0610 0.6909 0.6680 0.075 Uiso 1 1 calc R U . . .
C8 C 0.0094(5) 0.6710(7) 0.7255(3) 0.091(3) Uani 1 1 d . . . . .
H8 H 0.0048 0.7326 0.7327 0.109 Uiso 1 1 calc R U . . .
C9 C -0.0167(5) 0.6077(10) 0.7531(3) 0.106(4) Uani 1 1 d . . . . .
H9 H -0.0394 0.6245 0.7794 0.127 Uiso 1 1 calc R U . . .
C10 C -0.0094(4) 0.5199(8) 0.7420(2) 0.090(3) Uani 1 1 d . . . . .
H10 H -0.0266 0.4744 0.7607 0.108 Uiso 1 1 calc R U . . .
C11 C 0.0235(3) 0.4975(5) 0.70282(18) 0.0523(16) Uani 1 1 d . . . . .
C12 C 0.0337(3) 0.4028(5) 0.68806(18) 0.0503(15) Uani 1 1 d . . . . .
C13 C 0.2064(4) 0.5714(4) 0.77756(18) 0.0503(14) Uani 1 1 d . . . . .
H13 H 0.2230 0.6259 0.7655 0.060 Uiso 1 1 calc R U . . .
C14 C 0.1669(4) 0.5729(5) 0.8166(2) 0.0631(18) Uani 1 1 d . . . . .
H14 H 0.1561 0.6274 0.8311 0.076 Uiso 1 1 calc R U . . .
C15 C 0.1448(4) 0.4905(5) 0.8329(2) 0.0614(18) Uani 1 1 d . . . . .
H15 H 0.1193 0.4888 0.8594 0.074 Uiso 1 1 calc R U . . .
C16 C 0.1588(4) 0.4144(5) 0.8119(2) 0.0599(17) Uani 1 1 d . . . . .
H16 H 0.1432 0.3585 0.8228 0.072 Uiso 1 1 calc R U . . .
C17 C 0.1960(3) 0.4188(4) 0.77457(19) 0.0488(14) Uani 1 1 d . . . . .
C18 C 0.2173(4) 0.3364(5) 0.7469(2) 0.0527(15) Uani 1 1 d . . . . .
C19 C 0.4033(5) 0.3843(8) 0.7741(2) 0.086(3) Uani 1 1 d . . . . .
H19 H 0.3761 0.3299 0.7684 0.103 Uiso 1 1 calc R U . . .
C20 C 0.4722(5) 0.3873(9) 0.8081(3) 0.101(3) Uani 1 1 d . . . . .
H20 H 0.4905 0.3354 0.8251 0.121 Uiso 1 1 calc R U . . .
C21 C 0.5095(6) 0.4671(9) 0.8148(3) 0.101(3) Uani 1 1 d . . . . .
H21 H 0.5542 0.4702 0.8370 0.121 Uiso 1 1 calc R U . . .
C22 C 0.4849(5) 0.5420(8) 0.7907(4) 0.099(3) Uani 1 1 d . . . . .
H22 H 0.5112 0.5973 0.7951 0.119 Uiso 1 1 calc R U . . .
C23 C 0.4199(4) 0.5327(7) 0.7598(3) 0.078(3) Uani 1 1 d . . . . .
C24 C 0.3850(5) 0.6132(6) 0.7314(3) 0.084(3) Uani 1 1 d . . . . .
C25 C 0.5046(3) 0.3342(5) 0.68031(19) 0.0537(15) Uani 1 1 d . . . . .
H25 H 0.4732 0.2875 0.6887 0.064 Uiso 1 1 calc R U . . .
C26 C 0.5728(4) 0.3490(7) 0.7081(2) 0.078(2) Uani 1 1 d . . . . .
H26 H 0.5891 0.3124 0.7346 0.093 Uiso 1 1 calc R U . . .
C27 C 0.6161(5) 0.4179(10) 0.6965(3) 0.130(5) Uani 1 1 d . . . . .
H27 H 0.6615 0.4330 0.7164 0.156 Uiso 1 1 calc R U . . .
C28 C 0.5950(5) 0.4655(8) 0.6564(3) 0.104(4) Uani 1 1 d . . . . .
H28 H 0.6273 0.5097 0.6465 0.125 Uiso 1 1 calc R U . . .
C29 C 0.5249(3) 0.4476(5) 0.6307(2) 0.0540(16) Uani 1 1 d . . . . .
C30 C 0.4920(3) 0.5019(5) 0.5889(2) 0.0503(14) Uani 1 1 d . . . . .
C31 C 0.4423(3) 0.3116(4) 0.51383(19) 0.0449(13) Uani 1 1 d . . . . .
H31 H 0.4452 0.3722 0.5046 0.054 Uiso 1 1 calc R U . . .
C32 C 0.4671(3) 0.2457(6) 0.4867(2) 0.0591(18) Uani 1 1 d . . . . .
H32 H 0.4861 0.2606 0.4588 0.071 Uiso 1 1 calc R U . . .
C33 C 0.4640(4) 0.1582(6) 0.5004(3) 0.075(2) Uani 1 1 d . . . . .
H33 H 0.4813 0.1118 0.4823 0.090 Uiso 1 1 calc R U . . .
C34 C 0.4357(4) 0.1389(5) 0.5406(3) 0.071(2) Uani 1 1 d . . . . .
H34 H 0.4337 0.0787 0.5509 0.085 Uiso 1 1 calc R U . . .
C35 C 0.4102(3) 0.2064(4) 0.5660(2) 0.0475(13) Uani 1 1 d . . . . .
C36 C 0.3751(4) 0.1930(4) 0.6093(2) 0.0537(15) Uani 1 1 d . . . . .
C37 C 0.2861(3) 0.3632(4) 0.43927(17) 0.0384(11) Uani 1 1 d . . . . .
H37 H 0.2992 0.4248 0.4416 0.046 Uiso 1 1 calc R U . . .
C38 C 0.3149(3) 0.3111(4) 0.40651(18) 0.0454(13) Uani 1 1 d . . . . .
H38 H 0.3491 0.3358 0.3878 0.055 Uiso 1 1 calc R U . . .
C39 C 0.2932(3) 0.2227(4) 0.4014(2) 0.0498(14) Uani 1 1 d . . . . .
H39 H 0.3092 0.1868 0.3777 0.060 Uiso 1 1 calc R U . . .
C40 C 0.2477(3) 0.1872(4) 0.4314(2) 0.0481(13) Uani 1 1 d . . . . .
H40 H 0.2334 0.1259 0.4296 0.058 Uiso 1 1 calc R U . . .
C41 C 0.2237(3) 0.2432(3) 0.46419(17) 0.0357(10) Uani 1 1 d . . . . .
C42 C 0.1788(3) 0.2105(3) 0.50133(19) 0.0401(11) Uani 1 1 d . . . . .
C43 C 0.1458(3) 0.4145(4) 0.36797(16) 0.0350(10) Uani 1 1 d . . . . .
H43 H 0.1286 0.3632 0.3826 0.042 Uiso 1 1 calc R U . . .
C44 C 0.1734(3) 0.4045(4) 0.32614(18) 0.0453(13) Uani 1 1 d . . . . .
H44 H 0.1747 0.3471 0.3123 0.054 Uiso 1 1 calc R U . . .
C45 C 0.1988(4) 0.4780(5) 0.30480(19) 0.0579(17) Uani 1 1 d . . . . .
H45 H 0.2182 0.4720 0.2762 0.069 Uiso 1 1 calc R U . . .
C46 C 0.1956(4) 0.5605(5) 0.32541(19) 0.0518(15) Uani 1 1 d . . . . .
H46 H 0.2127 0.6123 0.3112 0.062 Uiso 1 1 calc R U . . .
C47 C 0.1670(3) 0.5669(4) 0.36742(15) 0.0345(10) Uani 1 1 d . . . . .
C48 C 0.1616(3) 0.6529(4) 0.39261(17) 0.0361(11) Uani 1 1 d . . . . .
C49 C 0.6653(8) 0.1099(10) 0.5895(6) 0.145(6) Uani 1 1 d . . . . .
H49 H 0.6335 0.1436 0.5639 0.174 Uiso 1 1 calc R U . . .
C50 C 0.6333(7) 0.0296(8) 0.5735(6) 0.143(6) Uani 1 1 d . . . . .
H50A H 0.6438 -0.0157 0.5981 0.214 Uiso 1 1 calc R U . . .
H50B H 0.6549 0.0104 0.5460 0.214 Uiso 1 1 calc R U . . .
H50C H 0.5785 0.0370 0.5652 0.214 Uiso 1 1 calc R U . . .
C51 C 0.6405(6) 0.1663(8) 0.6247(4) 0.101(3) Uani 1 1 d . . . . .
H51A H 0.6511 0.2289 0.6182 0.152 Uiso 1 1 calc R U . . .
H51B H 0.6676 0.1498 0.6555 0.152 Uiso 1 1 calc R U . . .
H51C H 0.5861 0.1583 0.6244 0.152 Uiso 1 1 calc R U . . .
C52 C 0.6696(4) 0.3257(4) 0.5007(2) 0.0589(16) Uani 1 1 d . . . . .
H52A H 0.7140 0.2877 0.5118 0.071 Uiso 1 1 calc R U . . .
H52B H 0.6280 0.2863 0.4863 0.071 Uiso 1 1 calc R U . . .
C53 C 0.6458(4) 0.3747(6) 0.5411(3) 0.0686(19) Uani 1 1 d . . . . .
H53A H 0.6254 0.3321 0.5616 0.103 Uiso 1 1 calc R U . . .
H53B H 0.6069 0.4188 0.5295 0.103 Uiso 1 1 calc R U . . .
H53C H 0.6896 0.4053 0.5585 0.103 Uiso 1 1 calc R U . . .
C54 C 0.7078(4) 0.3507(5) 0.4214(2) 0.0597(16) Uani 1 1 d . . . . .
H54A H 0.7448 0.3018 0.4293 0.072 Uiso 1 1 calc R U . . .
H54B H 0.7319 0.3969 0.4040 0.072 Uiso 1 1 calc R U . . .
C55 C 0.6392(5) 0.3144(5) 0.3904(3) 0.072(2) Uani 1 1 d . . . . .
H55A H 0.6155 0.2680 0.4073 0.108 Uiso 1 1 calc R U . . .
H55B H 0.6545 0.2886 0.3622 0.108 Uiso 1 1 calc R U . . .
H55C H 0.6030 0.3629 0.3817 0.108 Uiso 1 1 calc R U . . .
C56 C 0.1427(17) 0.883(2) 0.6618(12) 0.248(11) Uani 0.5 1 d D U P . .
H56A H 0.1671 0.9417 0.6686 0.298 Uiso 0.5 1 calc R U P . .
H56B H 0.1141 0.8845 0.6298 0.298 Uiso 0.5 1 calc R U P . .
C57 C 0.0918(13) 0.865(3) 0.6948(13) 0.259(14) Uani 0.5 1 d D U P . .
H57A H 0.1177 0.8294 0.7207 0.389 Uiso 0.5 1 calc R U P . .
H57B H 0.0477 0.8323 0.6792 0.389 Uiso 0.5 1 calc R U P . .
H57C H 0.0752 0.9219 0.7068 0.389 Uiso 0.5 1 calc R U P . .
C58 C 0.2599(12) 0.8534(19) 0.6979(13) 0.229(11) Uani 0.5 1 d D U P . .
H58A H 0.2443 0.9133 0.7075 0.275 Uiso 0.5 1 calc R U P . .
H58B H 0.3065 0.8600 0.6836 0.275 Uiso 0.5 1 calc R U P . .
C59 C 0.2729(16) 0.794(3) 0.7380(11) 0.242(14) Uani 0.5 1 d D U P . .
H59A H 0.2475 0.7363 0.7299 0.364 Uiso 0.5 1 calc R U P . .
H59B H 0.2526 0.8205 0.7644 0.364 Uiso 0.5 1 calc R U P . .
H59C H 0.3273 0.7834 0.7467 0.364 Uiso 0.5 1 calc R U P . .
C60 C 0.1580(4) 1.1821(4) 0.6472(2) 0.0516(14) Uani 1 1 d . . . . .
H60A H 0.1318 1.1704 0.6744 0.062 Uiso 1 1 calc R U . . .
H60B H 0.2063 1.2128 0.6586 0.062 Uiso 1 1 calc R U . . .
C61 C 0.1741(5) 1.0946(5) 0.6249(3) 0.081(2) Uani 1 1 d . . . . .
H61A H 0.1972 1.1062 0.5969 0.121 Uiso 1 1 calc R U . . .
H61B H 0.1268 1.0616 0.6163 0.121 Uiso 1 1 calc R U . . .
H61C H 0.2089 1.0591 0.6471 0.121 Uiso 1 1 calc R U . . .
C62 C 0.0366(4) 1.2053(5) 0.5893(2) 0.0522(15) Uani 1 1 d . . . . .
H62A H 0.0467 1.1566 0.5679 0.063 Uiso 1 1 calc R U . . .
H62B H 0.0096 1.2536 0.5702 0.063 Uiso 1 1 calc R U . . .
C63 C -0.0138(4) 1.1699(6) 0.6225(2) 0.069(2) Uani 1 1 d . . . . .
H63A H -0.0634 1.1548 0.6050 0.103 Uiso 1 1 calc R U . . .
H63B H -0.0198 1.2157 0.6459 0.103 Uiso 1 1 calc R U . . .
H63C H 0.0091 1.1163 0.6381 0.103 Uiso 1 1 calc R U . . .
C64 C 0.6398(6) 0.0784(7) 0.4378(4) 0.100(3) Uani 1 1 d D . . . .
C65 C 0.7133(7) 0.0396(13) 0.4508(8) 0.241(13) Uani 1 1 d D . . . .
H65A H 0.7159 -0.0174 0.4343 0.362 Uiso 1 1 calc R U . . .
H65B H 0.7224 0.0291 0.4846 0.362 Uiso 1 1 calc R U . . .
H65C H 0.7519 0.0804 0.4423 0.362 Uiso 1 1 calc R U . . .
C66 C 0.3825(12) 0.1529(14) 0.7719(6) 0.200(6) Uani 1 1 d D U . . .
C67 C 0.3272(7) 0.1299(8) 0.7302(3) 0.112(4) Uani 1 1 d D U . . .
H67A H 0.3451 0.1530 0.7021 0.134 Uiso 1 1 calc R U . . .
H67B H 0.2781 0.1566 0.7330 0.134 Uiso 1 1 calc R U . . .
H67C H 0.3220 0.0647 0.7278 0.134 Uiso 1 1 calc R U . . .

loop_
_atom_site_aniso_label
_atom_site_aniso_U_11
_atom_site_aniso_U_22
_atom_site_aniso_U_33
_atom_site_aniso_U_23
_atom_site_aniso_U_13
_atom_site_aniso_U_12
Ti1 0.0291(4) 0.0220(4) 0.0250(4) -0.0035(3) 0.0067(3) -0.0022(3)
Ti2 0.0309(4) 0.0321(4) 0.0206(4) -0.0025(3) 0.0055(3) 0.0002(3)
Ti3 0.0318(4) 0.0390(5) 0.0233(4) -0.0027(3) 0.0017(3) -0.0022(3)
Ti4 0.0278(4) 0.0371(5) 0.0289(4) 0.0060(3) 0.0052(3) 0.0002(3)
Ti5 0.0288(4) 0.0251(4) 0.0234(4) 0.0001(3) 0.0067(3) 0.0004(3)
Ti6 0.0284(4) 0.0223(4) 0.0219(3) 0.0002(3) 0.0068(3) -0.0022(3)
O1 0.0335(15) 0.0256(15) 0.0276(13) -0.0019(12) 0.0088(11) -0.0037(12)
O2 0.0362(16) 0.0305(16) 0.0306(15) -0.0041(13) 0.0034(12) -0.0053(13)
O3 0.0337(15) 0.0239(14) 0.0222(13) 0.0008(12) 0.0079(11) -0.0005(12)
O4 0.0401(17) 0.0500(19) 0.0289(15) -0.0023(14) 0.0031(13) 0.0023(15)
O5 0.0361(16) 0.053(2) 0.0330(15) 0.0036(15) 0.0059(13) 0.0010(15)
O6 0.0343(16) 0.0389(17) 0.0317(15) 0.0005(14) 0.0047(12) 0.0000(14)
O7 0.0342(15) 0.0332(15) 0.0241(13) 0.0007(12) 0.0048(11) 0.0020(13)
O8 0.0318(15) 0.0222(14) 0.0261(14) 0.0004(12) 0.0071(11) -0.0006(12)
O9 0.0309(15) 0.0253(15) 0.0279(14) 0.0017(12) 0.0061(11) -0.0029(12)
O10 0.0382(17) 0.0291(17) 0.0432(17) -0.0098(14) 0.0143(14) -0.0021(14)
O11 0.084(3) 0.039(2) 0.080(3) -0.024(2) 0.042(3) -0.004(2)
O12 0.0456(18) 0.0433(19) 0.0303(15) 0.0123(14) 0.0076(14) -0.0005(15)
O13 0.091(4) 0.103(4) 0.060(3) 0.038(3) 0.026(3) -0.018(3)
O14 0.0493(19) 0.0413(19) 0.0315(16) 0.0006(14) 0.0122(14) -0.0048(16)
O15 0.104(4) 0.057(3) 0.070(3) 0.014(2) 0.026(3) -0.005(3)
O16 0.058(2) 0.047(2) 0.058(2) -0.0108(19) -0.0015(19) -0.0101(19)
O17 0.125(6) 0.085(5) 0.205(8) -0.018(5) -0.038(6) -0.037(5)
O18 0.0337(17) 0.045(2) 0.0389(17) 0.0067(15) 0.0065(14) -0.0061(15)
O19 0.063(3) 0.101(4) 0.076(3) 0.033(3) 0.006(2) -0.041(3)
O20 0.0402(17) 0.0278(16) 0.0354(16) 0.0013(14) 0.0124(13) 0.0002(13)
O21 0.105(4) 0.031(2) 0.080(3) -0.006(2) 0.048(3) -0.012(2)
O22 0.0436(18) 0.0276(16) 0.0311(15) 0.0054(13) 0.0126(13) -0.0033(14)
O23 0.056(2) 0.047(2) 0.050(2) 0.0121(18) 0.0193(18) -0.0131(19)
O24 0.050(2) 0.043(2) 0.0450(19) 0.0115(16) 0.0102(16) -0.0054(16)
O25 0.095(4) 0.045(3) 0.088(3) 0.024(3) 0.003(3) -0.006(3)
O26 0.089(4) 0.103(5) 0.104(5) -0.025(4) 0.015(4) -0.007(4)
N1 0.037(2) 0.028(2) 0.0316(19) -0.0055(16) 0.0050(16) -0.0039(16)
N2 0.037(2) 0.064(3) 0.0254(19) -0.011(2) 0.0029(16) 0.008(2)
N3 0.033(2) 0.046(3) 0.0277(19) -0.0024(18) 0.0048(15) -0.0016(18)
N4 0.036(2) 0.085(4) 0.033(2) -0.007(2) 0.0004(18) 0.004(2)
N5 0.037(2) 0.055(3) 0.036(2) 0.004(2) 0.0052(18) 0.004(2)
N6 0.032(2) 0.045(3) 0.040(2) 0.002(2) 0.0002(17) 0.0055(19)
N7 0.0310(19) 0.034(2) 0.0289(18) -0.0006(16) 0.0071(15) 0.0042(16)
N8 0.0260(18) 0.038(2) 0.0266(18) 0.0011(16) 0.0061(14) 0.0001(16)
N9 0.147(19) 0.184(19) 0.38(3) 0.034(19) 0.092(19) 0.055(15)
N10 0.220(14) 0.223(14) 0.153(11) -0.008(11) -0.029(10) -0.014(12)
N11 0.157(10) 0.095(7) 0.149(9) 0.019(6) 0.078(8) 0.024(7)
N12 0.036(2) 0.039(2) 0.061(3) 0.007(2) -0.002(2) -0.0123(19)
N13 0.052(3) 0.045(3) 0.041(2) 0.012(2) 0.015(2) 0.001(2)
C1 0.046(3) 0.034(3) 0.039(3) 0.001(2) 0.011(2) -0.010(2)
C2 0.058(4) 0.043(3) 0.053(3) -0.001(3) 0.013(3) -0.018(3)
C3 0.072(4) 0.025(3) 0.067(4) -0.001(3) 0.010(3) -0.016(3)
C4 0.066(4) 0.027(3) 0.067(4) -0.009(3) 0.013(3) -0.005(3)
C5 0.043(3) 0.026(2) 0.040(3) -0.006(2) 0.000(2) -0.003(2)
C6 0.043(3) 0.030(3) 0.044(3) -0.013(2) 0.007(2) -0.003(2)
C7 0.059(4) 0.075(5) 0.048(3) -0.036(3) -0.007(3) 0.021(3)
C8 0.074(5) 0.130(8) 0.060(5) -0.059(5) -0.014(4) 0.044(5)
C9 0.072(5) 0.205(13) 0.040(4) -0.049(6) 0.008(4) 0.037(7)
C10 0.050(4) 0.191(11) 0.031(3) -0.010(5) 0.016(3) 0.013(5)
C11 0.033(3) 0.098(5) 0.026(2) -0.003(3) 0.005(2) 0.001(3)
C12 0.042(3) 0.078(4) 0.029(2) 0.016(3) 0.003(2) -0.008(3)
C13 0.065(4) 0.052(4) 0.033(3) -0.009(3) 0.006(2) 0.002(3)
C14 0.062(4) 0.073(5) 0.054(4) -0.018(3) 0.008(3) 0.013(4)
C15 0.059(4) 0.084(5) 0.044(3) 0.007(3) 0.020(3) 0.001(4)
C16 0.055(4) 0.075(5) 0.050(3) 0.018(3) 0.009(3) -0.003(3)
C17 0.047(3) 0.060(4) 0.037(3) 0.011(3) -0.004(2) -0.004(3)
C18 0.056(3) 0.059(4) 0.043(3) 0.006(3) 0.005(3) -0.007(3)
C19 0.067(5) 0.146(9) 0.043(3) 0.027(4) 0.004(3) 0.029(5)
C20 0.066(5) 0.166(11) 0.067(5) 0.011(6) -0.005(4) 0.018(6)
C21 0.062(5) 0.153(11) 0.082(6) -0.001(7) -0.009(4) 0.010(6)
C22 0.062(5) 0.127(9) 0.103(7) -0.033(7) -0.009(5) -0.011(5)
C23 0.049(4) 0.119(7) 0.063(4) -0.038(5) 0.004(3) -0.024(4)
C24 0.070(5) 0.071(5) 0.108(6) -0.031(5) 0.005(5) -0.030(4)
C25 0.045(3) 0.075(4) 0.039(3) 0.012(3) 0.001(2) 0.009(3)
C26 0.057(4) 0.122(7) 0.048(4) 0.025(4) -0.012(3) 0.004(4)
C27 0.058(5) 0.241(15) 0.077(6) 0.058(8) -0.031(4) -0.051(7)
C28 0.059(5) 0.162(10) 0.082(5) 0.032(6) -0.019(4) -0.056(6)
C29 0.038(3) 0.081(5) 0.042(3) 0.007(3) 0.001(2) -0.011(3)
C30 0.042(3) 0.062(4) 0.047(3) 0.006(3) 0.007(2) -0.012(3)
C31 0.031(2) 0.061(4) 0.043(3) 0.001(3) 0.005(2) -0.001(2)
C32 0.038(3) 0.088(5) 0.052(3) -0.021(3) 0.007(2) 0.001(3)
C33 0.059(4) 0.082(6) 0.084(5) -0.028(5) 0.012(4) 0.006(4)
C34 0.066(4) 0.047(4) 0.098(6) -0.018(4) 0.002(4) 0.007(3)
C35 0.040(3) 0.044(3) 0.055(3) 0.002(3) -0.003(2) 0.004(2)
C36 0.051(3) 0.042(3) 0.063(4) 0.015(3) -0.009(3) -0.004(3)
C37 0.038(3) 0.043(3) 0.036(2) 0.005(2) 0.011(2) 0.001(2)
C38 0.041(3) 0.062(4) 0.036(3) 0.000(3) 0.014(2) 0.006(3)
C39 0.052(3) 0.058(4) 0.042(3) -0.014(3) 0.014(2) 0.009(3)
C40 0.054(3) 0.041(3) 0.052(3) -0.018(3) 0.016(3) -0.002(3)
C41 0.038(2) 0.032(3) 0.036(2) -0.003(2) 0.0049(19) 0.002(2)
C42 0.050(3) 0.027(2) 0.045(3) 0.000(2) 0.013(2) -0.002(2)
C43 0.030(2) 0.041(3) 0.033(2) -0.008(2) 0.0051(18) 0.003(2)
C44 0.046(3) 0.054(3) 0.037(3) -0.013(3) 0.009(2) 0.002(3)
C45 0.071(4) 0.076(5) 0.031(3) -0.011(3) 0.021(3) -0.006(4)
C46 0.061(4) 0.064(4) 0.035(3) 0.003(3) 0.020(2) -0.014(3)
C47 0.031(2) 0.047(3) 0.026(2) 0.005(2) 0.0043(17) -0.002(2)
C48 0.035(2) 0.040(3) 0.033(2) 0.014(2) 0.0045(19) -0.006(2)
C49 0.118(10) 0.152(12) 0.172(13) -0.058(10) 0.040(9) -0.065(9)
C50 0.107(9) 0.078(7) 0.233(16) -0.003(9) -0.010(10) -0.010(6)
C51 0.094(7) 0.113(8) 0.105(7) 0.014(6) 0.041(6) 0.007(6)
C52 0.055(4) 0.048(4) 0.072(4) 0.016(3) 0.003(3) -0.012(3)
C53 0.067(4) 0.076(5) 0.063(4) 0.008(4) 0.009(3) -0.016(4)
C54 0.054(4) 0.057(4) 0.068(4) 0.005(3) 0.009(3) -0.007(3)
C55 0.078(5) 0.065(5) 0.071(4) -0.010(4) 0.006(4) -0.016(4)
C56 0.18(2) 0.19(2) 0.38(3) 0.03(2) 0.08(2) 0.032(16)
C57 0.26(3) 0.18(2) 0.34(4) 0.04(2) 0.05(3) 0.01(2)
C58 0.147(19) 0.18(2) 0.37(3) 0.022(19) 0.09(2) 0.060(16)
C59 0.16(2) 0.22(3) 0.37(4) -0.03(2) 0.11(2) 0.02(2)
C60 0.050(3) 0.051(3) 0.051(3) 0.006(3) -0.002(3) -0.006(3)
C61 0.088(6) 0.058(5) 0.088(5) 0.001(4) -0.014(4) 0.009(4)
C62 0.056(3) 0.062(4) 0.039(3) 0.015(3) 0.006(2) 0.007(3)
C63 0.052(4) 0.103(6) 0.053(4) 0.021(4) 0.011(3) -0.011(4)
C64 0.094(7) 0.075(6) 0.137(9) -0.035(6) 0.034(7) -0.011(6)
C65 0.067(7) 0.25(2) 0.39(3) -0.16(2) -0.009(13) 0.011(11)
C66 0.226(14) 0.209(13) 0.151(11) 0.020(11) -0.018(11) -0.007(12)
C67 0.142(9) 0.129(9) 0.068(5) 0.040(6) 0.027(5) 0.021(7)

loop_
_atom_type_symbol
_atom_type_description
_atom_type_scat_dispersion_real
_atom_type_scat_dispersion_imag
_atom_type_scat_source
C C 0.0181 0.0091 'International Tables Vol C Tables 4.2.6.8 and 6.1.1.4'
H H 0.0000 0.0000 'International Tables Vol C Tables 4.2.6.8 and 6.1.1.4'
N N 0.0311 0.0180 'International Tables Vol C Tables 4.2.6.8 and 6.1.1.4'
O O 0.0492 0.0322 'International Tables Vol C Tables 4.2.6.8 and 6.1.1.4'
Ti Ti 0.2191 1.8069 'International Tables Vol C Tables 4.2.6.8 and 6.1.1.4'

loop_
_geom_angle_atom_site_label_1
_geom_angle_atom_site_label_2
_geom_angle_atom_site_label_3
_geom_angle
_geom_angle_site_symmetry_1
_geom_angle_site_symmetry_3
_geom_angle_publ_flag
O1 Ti1 O2 98.49(15) . . ?
O1 Ti1 O3 105.20(14) . . ?
O1 Ti1 O8 92.63(13) . 3_566 ?
O1 Ti1 O10 151.35(15) . . ?
O1 Ti1 N1 83.65(14) . . ?
O2 Ti1 O3 80.64(14) . . ?
O2 Ti1 O8 157.65(14) . 3_566 ?
O2 Ti1 O10 95.40(14) . . ?
O2 Ti1 N1 87.58(14) . . ?
O3 Ti1 O8 77.75(13) . 3_566 ?
O3 Ti1 O10 101.70(13) . . ?
O3 Ti1 N1 166.14(13) . . ?
O8 Ti1 O10 83.52(13) 3_566 . ?
O8 Ti1 N1 113.00(14) 3_566 . ?
O10 Ti1 N1 72.00(14) . . ?
O2 Ti2 O3 81.10(14) . . ?
O2 Ti2 O4 97.21(16) . . ?
O2 Ti2 O7 106.08(15) . . ?
O2 Ti2 O12 159.57(16) . . ?
O2 Ti2 N2 89.54(17) . . ?
O3 Ti2 O12 87.64(13) . . ?
O3 Ti2 N2 85.17(14) . . ?
O4 Ti2 O3 168.34(14) . . ?
O4 Ti2 O12 90.38(15) . . ?
O4 Ti2 N2 83.28(15) . . ?
O7 Ti2 O3 95.76(13) . . ?
O7 Ti2 O4 95.79(15) . . ?
O7 Ti2 O12 91.90(15) . . ?
O7 Ti2 N2 164.32(18) . . ?
O12 Ti2 N2 72.48(17) . . ?
O4 Ti3 O5 103.34(16) . . ?
O4 Ti3 O14 102.00(17) . . ?
O4 Ti3 O16 96.49(18) . . ?
O4 Ti3 N3 89.23(16) . . ?
O4 Ti3 N4 166.40(18) . . ?
O5 Ti3 O14 96.94(17) . . ?
O5 Ti3 O16 98.48(19) . . ?
O5 Ti3 N3 166.61(16) . . ?
O5 Ti3 N4 88.40(16) . . ?
O14 Ti3 O16 152.44(17) . . ?
O14 Ti3 N3 75.62(16) . . ?
O14 Ti3 N4 83.05(19) . . ?
O16 Ti3 N3 84.44(18) . . ?
O16 Ti3 N4 74.7(2) . . ?
N3 Ti3 N4 79.73(16) . . ?
O5 Ti4 O18 101.56(17) . . ?
O5 Ti4 O24 94.80(17) . . ?
O5 Ti4 N5 84.90(16) . . ?
O5 Ti4 N6 163.32(16) . . ?
O6 Ti4 O5 105.25(16) . . ?
O6 Ti4 O18 92.64(15) . . ?
O6 Ti4 O24 105.15(17) . . ?
O6 Ti4 N5 164.53(17) . . ?
O6 Ti4 N6 89.88(16) . . ?
O18 Ti4 N5 73.64(16) . . ?
O18 Ti4 N6 84.38(16) . . ?
O24 Ti4 O18 151.76(17) . . ?
O24 Ti4 N5 85.20(17) . . ?
O24 Ti4 N6 74.09(17) . . ?
N6 Ti4 N5 81.84(16) . . ?
O6 Ti5 O20 93.21(14) . . ?
O6 Ti5 N7 81.46(14) . . ?
O7 Ti5 O6 94.17(14) . . ?
O7 Ti5 O8 97.42(13) . . ?
O7 Ti5 O9 107.20(15) . . ?
O7 Ti5 O20 91.87(14) . . ?
O7 Ti5 N7 162.61(15) . . ?
O8 Ti5 O6 168.39(14) . . ?
O8 Ti5 O20 87.15(13) . . ?
O8 Ti5 N7 87.65(13) . . ?
O9 Ti5 O6 95.70(14) . . ?
O9 Ti5 O8 80.20(13) . . ?
O9 Ti5 O20 158.24(14) . . ?
O9 Ti5 N7 90.03(14) . . ?
O20 Ti5 N7 71.70(14) . . ?
O1 Ti6 Ti1 96.37(10) . 3_566 ?
O1 Ti6 O3 95.30(13) . 3_566 ?
O1 Ti6 O8 105.72(14) . . ?
O1 Ti6 O9 99.89(14) . . ?
O1 Ti6 O22 87.50(14) . . ?
O1 Ti6 N8 157.17(15) . . ?
O3 Ti6 Ti1 39.06(9) 3_566 3_566 ?
O3 Ti6 O22 106.85(13) 3_566 . ?
O3 Ti6 N8 81.96(13) 3_566 . ?
O8 Ti6 Ti1 40.20(9) . 3_566 ?
O8 Ti6 O3 78.17(13) . 3_566 ?
O8 Ti6 O22 165.57(14) . . ?
O8 Ti6 N8 95.95(14) . . ?
O9 Ti6 Ti1 119.13(10) . 3_566 ?
O9 Ti6 O3 155.24(14) . 3_566 ?
O9 Ti6 O8 78.95(13) . . ?
O9 Ti6 O22 93.32(14) . . ?
O9 Ti6 N8 91.14(13) . . ?
O22 Ti6 Ti1 145.85(10) . 3_566 ?
O22 Ti6 N8 71.84(14) . . ?
N8 Ti6 Ti1 95.57(10) . 3_566 ?
Ti6 O1 Ti1 159.0(2) . . ?
Ti2 O2 Ti1 102.26(16) . . ?
Ti1 O3 Ti2 94.75(13) . . ?
Ti1 O3 Ti6 101.38(13) . 3_566 ?
Ti6 O3 Ti2 159.02(18) 3_566 . ?
Ti3 O4 Ti2 159.7(2) . . ?
Ti4 O5 Ti3 156.3(2) . . ?
Ti4 O6 Ti5 163.0(2) . . ?
Ti5 O7 Ti2 155.4(2) . . ?
Ti5 O8 Ti1 158.53(17) . 3_566 ?
Ti6 O8 Ti1 100.53(14) . 3_566 ?
Ti6 O8 Ti5 96.94(13) . . ?
Ti5 O9 Ti6 101.68(15) . . ?
C6 O10 Ti1 126.6(3) . . ?
C12 O12 Ti2 124.5(4) . . ?
C18 O14 Ti3 123.2(4) . . ?
C24 O16 Ti3 123.6(5) . . ?
C30 O18 Ti4 125.0(3) . . ?
C42 O20 Ti5 124.8(3) . . ?
C48 O22 Ti6 126.0(3) . . ?
C36 O24 Ti4 124.5(4) . . ?
C49 O26 H26A 109.5 . . ?
C1 N1 Ti1 126.7(3) . . ?
C1 N1 C5 118.7(4) . . ?
C5 N1 Ti1 114.5(3) . . ?
C7 N2 Ti2 125.9(5) . . ?
C11 N2 Ti2 114.4(4) . . ?
C11 N2 C7 119.7(5) . . ?
C13 N3 Ti3 126.5(4) . . ?
C13 N3 C17 120.1(5) . . ?
C17 N3 Ti3 113.3(4) . . ?
C19 N4 Ti3 129.8(6) . . ?
C19 N4 C23 119.2(7) . . ?
C23 N4 Ti3 110.8(5) . . ?
C25 N5 Ti4 128.4(4) . . ?
C25 N5 C29 118.2(5) . . ?
C29 N5 Ti4 112.3(4) . . ?
C31 N6 Ti4 128.0(4) . . ?
C35 N6 Ti4 113.1(4) . . ?
C35 N6 C31 118.8(5) . . ?
C37 N7 Ti5 128.5(4) . . ?
C41 N7 Ti5 114.1(3) . . ?
C41 N7 C37 117.4(4) . . ?
C43 N8 Ti6 127.9(3) . . ?
C47 N8 Ti6 113.4(3) . . ?
C47 N8 C43 118.6(4) . . ?
C56 N9 H9A 129.6 . . ?
C58 N9 H9A 129.6 . . ?
C58 N9 C56 100.9(14) . . ?
H12A N12 H12B 107.4 . . ?
C52 N12 H12A 108.3 . . ?
C52 N12 H12B 108.3 . . ?
C54 N12 H12A 108.3 . . ?
C54 N12 H12B 108.3 . . ?
C54 N12 C52 116.1(5) . . ?
H13A N13 H13B 107.1 . . ?
C60 N13 H13A 107.7 . . ?
C60 N13 H13B 107.7 . . ?
C60 N13 C62 118.5(5) . . ?
C62 N13 H13A 107.7 . . ?
C62 N13 H13B 107.7 . . ?
N1 C1 H1 119.6 . . ?
N1 C1 C2 120.7(5) . . ?
C2 C1 H1 119.6 . . ?
C1 C2 H2 119.7 . . ?
C3 C2 C1 120.6(6) . . ?
C3 C2 H2 119.7 . . ?
C2 C3 H3 120.8 . . ?
C2 C3 C4 118.4(5) . . ?
C4 C3 H3 120.8 . . ?
C3 C4 H4 120.7 . . ?
C3 C4 C5 118.6(6) . . ?
C5 C4 H4 120.7 . . ?
N1 C5 C4 123.0(5) . . ?
N1 C5 C6 114.2(4) . . ?
C4 C5 C6 122.8(5) . . ?
O10 C6 C5 112.5(4) . . ?
O11 C6 O10 125.8(5) . . ?
O11 C6 C5 121.6(5) . . ?
N2 C7 H7 120.0 . . ?
N2 C7 C8 120.0(9) . . ?
C8 C7 H7 120.0 . . ?
C7 C8 H8 119.6 . . ?
C9 C8 C7 120.7(9) . . ?
C9 C8 H8 119.6 . . ?
C8 C9 H9 120.8 . . ?
C10 C9 C8 118.5(7) . . ?
C10 C9 H9 120.8 . . ?
C9 C10 H10 120.3 . . ?
C9 C10 C11 119.4(9) . . ?
C11 C10 H10 120.3 . . ?
N2 C11 C10 121.7(8) . . ?
N2 C11 C12 115.4(5) . . ?
C10 C11 C12 122.9(7) . . ?
O12 C12 C11 113.2(5) . . ?
O13 C12 O12 125.7(7) . . ?
O13 C12 C11 121.1(6) . . ?
N3 C13 H13 119.9 . . ?
N3 C13 C14 120.1(6) . . ?
C14 C13 H13 119.9 . . ?
C13 C14 H14 121.5 . . ?
C15 C14 C13 117.1(6) . . ?
C15 C14 H14 121.5 . . ?
C14 C15 H15 119.4 . . ?
C16 C15 C14 121.1(6) . . ?
C16 C15 H15 119.4 . . ?
C15 C16 H16 120.9 . . ?
C15 C16 C17 118.1(7) . . ?
C17 C16 H16 120.9 . . ?
N3 C17 C16 123.4(6) . . ?
N3 C17 C18 112.3(5) . . ?
C16 C17 C18 124.3(6) . . ?
O14 C18 C17 115.4(5) . . ?
O15 C18 O14 123.5(6) . . ?
O15 C18 C17 121.0(6) . . ?
N4 C19 H19 120.1 . . ?
N4 C19 C20 119.7(10) . . ?
C20 C19 H19 120.1 . . ?
C19 C20 H20 121.1 . . ?
C21 C20 C19 117.8(10) . . ?
C21 C20 H20 121.1 . . ?
C20 C21 H21 118.8 . . ?
C22 C21 C20 122.3(9) . . ?
C22 C21 H21 118.8 . . ?
C21 C22 H22 122.2 . . ?
C21 C22 C23 115.6(10) . . ?
C23 C22 H22 122.2 . . ?
N4 C23 C22 125.3(10) . . ?
N4 C23 C24 114.0(6) . . ?
C22 C23 C24 120.6(9) . . ?
O16 C24 C23 114.0(7) . . ?
O17 C24 O16 124.2(10) . . ?
O17 C24 C23 121.7(8) . . ?
N5 C25 H25 118.4 . . ?
N5 C25 C26 123.2(7) . . ?
C26 C25 H25 118.4 . . ?
C25 C26 H26 121.1 . . ?
C27 C26 C25 117.7(7) . . ?
C27 C26 H26 121.1 . . ?
C26 C27 H27 119.7 . . ?
C26 C27 C28 120.6(7) . . ?
C28 C27 H27 119.7 . . ?
C27 C28 H28 121.0 . . ?
C27 C28 C29 118.0(8) . . ?
C29 C28 H28 121.0 . . ?
N5 C29 C28 122.0(6) . . ?
N5 C29 C30 115.1(5) . . ?
C28 C29 C30 122.8(6) . . ?
O18 C30 C29 113.4(5) . . ?
O19 C30 O18 124.3(6) . . ?
O19 C30 C29 122.3(5) . . ?
N6 C31 H31 119.2 . . ?
N6 C31 C32 121.6(6) . . ?
C32 C31 H31 119.2 . . ?
C31 C32 H32 120.4 . . ?
C33 C32 C31 119.3(7) . . ?
C33 C32 H32 120.4 . . ?
C32 C33 H33 120.5 . . ?
C34 C33 C32 118.9(7) . . ?
C34 C33 H33 120.5 . . ?
C33 C34 H34 120.1 . . ?
C35 C34 C33 119.8(8) . . ?
C35 C34 H34 120.1 . . ?
N6 C35 C34 121.6(7) . . ?
N6 C35 C36 113.9(5) . . ?
C34 C35 C36 124.5(6) . . ?
O24 C36 C35 114.3(5) . . ?
O25 C36 O24 124.2(7) . . ?
O25 C36 C35 121.5(7) . . ?
N7 C37 H37 118.7 . . ?
N7 C37 C38 122.6(5) . . ?
C38 C37 H37 118.7 . . ?
C37 C38 H38 120.5 . . ?
C39 C38 C37 119.0(5) . . ?
C39 C38 H38 120.5 . . ?
C38 C39 H39 120.5 . . ?
C38 C39 C40 119.0(5) . . ?
C40 C39 H39 120.5 . . ?
C39 C40 H40 120.9 . . ?
C41 C40 C39 118.1(6) . . ?
C41 C40 H40 120.9 . . ?
N7 C41 C40 123.7(5) . . ?
N7 C41 C42 113.2(4) . . ?
C40 C41 C42 123.0(5) . . ?
O20 C42 C41 114.4(4) . . ?
O21 C42 O20 125.6(5) . . ?
O21 C42 C41 119.9(5) . . ?
N8 C43 H43 119.1 . . ?
N8 C43 C44 121.8(5) . . ?
C44 C43 H43 119.1 . . ?
C43 C44 H44 120.2 . . ?
C45 C44 C43 119.6(5) . . ?
C45 C44 H44 120.2 . . ?
C44 C45 H45 120.5 . . ?
C44 C45 C46 119.0(5) . . ?
C46 C45 H45 120.5 . . ?
C45 C46 H46 120.5 . . ?
C45 C46 C47 119.0(6) . . ?
C47 C46 H46 120.5 . . ?
N8 C47 C46 121.9(5) . . ?
N8 C47 C48 114.9(4) . . ?
C46 C47 C48 123.2(5) . . ?
O22 C48 C47 112.9(4) . . ?
O23 C48 O22 125.6(5) . . ?
O23 C48 C47 121.5(5) . . ?
O26 C49 H49 91.6 . . ?
O26 C49 C51 117.9(10) . . ?
C50 C49 O26 115.8(13) . . ?
C50 C49 H49 91.6 . . ?
C50 C49 C51 126.1(13) . . ?
C51 C49 H49 91.6 . . ?
C49 C50 H50A 109.5 . . ?
C49 C50 H50B 109.5 . . ?
C49 C50 H50C 109.5 . . ?
H50A C50 H50B 109.5 . . ?
H50A C50 H50C 109.5 . . ?
H50B C50 H50C 109.5 . . ?
C49 C51 H51A 109.5 . . ?
C49 C51 H51B 109.5 . . ?
C49 C51 H51C 109.5 . . ?
H51A C51 H51B 109.5 . . ?
H51A C51 H51C 109.5 . . ?
H51B C51 H51C 109.5 . . ?
N12 C52 H52A 109.6 . . ?
N12 C52 H52B 109.6 . . ?
N12 C52 C53 110.4(6) . . ?
H52A C52 H52B 108.1 . . ?
C53 C52 H52A 109.6 . . ?
C53 C52 H52B 109.6 . . ?
C52 C53 H53A 109.5 . . ?
C52 C53 H53B 109.5 . . ?
C52 C53 H53C 109.5 . . ?
H53A C53 H53B 109.5 . . ?
H53A C53 H53C 109.5 . . ?
H53B C53 H53C 109.5 . . ?
N12 C54 H54A 109.1 . . ?
N12 C54 H54B 109.1 . . ?
N12 C54 C55 112.7(6) . . ?
H54A C54 H54B 107.8 . . ?
C55 C54 H54A 109.1 . . ?
C55 C54 H54B 109.1 . . ?
C54 C55 H55A 109.5 . . ?
C54 C55 H55B 109.5 . . ?
C54 C55 H55C 109.5 . . ?
H55A C55 H55B 109.5 . . ?
H55A C55 H55C 109.5 . . ?
H55B C55 H55C 109.5 . . ?
N9 C56 H56A 109.7 . . ?
N9 C56 H56B 109.7 . . ?
H56A C56 H56B 108.2 . . ?
C57 C56 N9 110.0(10) . . ?
C57 C56 H56A 109.7 . . ?
C57 C56 H56B 109.7 . . ?
C56 C57 H57A 109.5 . . ?
C56 C57 H57B 109.5 . . ?
C56 C57 H57C 109.5 . . ?
H57A C57 H57B 109.5 . . ?
H57A C57 H57C 109.5 . . ?
H57B C57 H57C 109.5 . . ?
N9 C58 H58A 110.4 . . ?
N9 C58 H58B 110.4 . . ?
N9 C58 C59 106.6(10) . . ?
H58A C58 H58B 108.6 . . ?
C59 C58 H58A 110.4 . . ?
C59 C58 H58B 110.4 . . ?
C58 C59 H59A 109.5 . . ?
C58 C59 H59B 109.5 . . ?
C58 C59 H59C 109.5 . . ?
H59A C59 H59B 109.5 . . ?
H59A C59 H59C 109.5 . . ?
H59B C59 H59C 109.5 . . ?
N13 C60 H60A 109.4 . . ?
N13 C60 H60B 109.4 . . ?
N13 C60 C61 111.1(5) . . ?
H60A C60 H60B 108.0 . . ?
C61 C60 H60A 109.4 . . ?
C61 C60 H60B 109.4 . . ?
C60 C61 H61A 109.5 . . ?
C60 C61 H61B 109.5 . . ?
C60 C61 H61C 109.5 . . ?
H61A C61 H61B 109.5 . . ?
H61A C61 H61C 109.5 . . ?
H61B C61 H61C 109.5 . . ?
N13 C62 H62A 108.9 . . ?
N13 C62 H62B 108.9 . . ?
N13 C62 C63 113.3(5) . . ?
H62A C62 H62B 107.7 . . ?
C63 C62 H62A 108.9 . . ?
C63 C62 H62B 108.9 . . ?
C62 C63 H63A 109.5 . . ?
C62 C63 H63B 109.5 . . ?
C62 C63 H63C 109.5 . . ?
H63A C63 H63B 109.5 . . ?
H63A C63 H63C 109.5 . . ?
H63B C63 H63C 109.5 . . ?
N11 C64 C65 174.8(17) . . ?
C64 C65 H65A 109.5 . . ?
C64 C65 H65B 109.5 . . ?
C64 C65 H65C 109.5 . . ?
H65A C65 H65B 109.5 . . ?
H65A C65 H65C 109.5 . . ?
H65B C65 H65C 109.5 . . ?
N10 C66 C67 172(3) . . ?
C66 C67 H67A 109.5 . . ?
C66 C67 H67B 109.5 . . ?
C66 C67 H67C 109.5 . . ?
H67A C67 H67B 109.5 . . ?
H67A C67 H67C 109.5 . . ?
H67B C67 H67C 109.5 . . ?

loop_
_geom_bond_atom_site_label_1
_geom_bond_atom_site_label_2
_geom_bond_distance
_geom_bond_site_symmetry_2
_geom_bond_publ_flag
Ti1 O1 1.826(3) . ?
Ti1 O2 1.869(3) . ?
Ti1 O3 1.944(3) . ?
Ti1 O8 1.985(3) 3_566 ?
Ti1 O10 2.034(3) . ?
Ti1 N1 2.277(4) . ?
Ti2 O2 1.826(3) . ?
Ti2 O3 1.966(3) . ?
Ti2 O4 1.920(3) . ?
Ti2 O7 1.838(3) . ?
Ti2 O12 2.078(4) . ?
Ti2 N2 2.271(4) . ?
Ti3 O4 1.734(4) . ?
Ti3 O5 1.818(4) . ?
Ti3 O14 1.976(4) . ?
Ti3 O16 1.981(4) . ?
Ti3 N3 2.271(4) . ?
Ti3 N4 2.330(4) . ?
Ti4 O5 1.810(4) . ?
Ti4 O6 1.724(3) . ?
Ti4 O18 2.011(4) . ?
Ti4 O24 1.987(4) . ?
Ti4 N5 2.296(4) . ?
Ti4 N6 2.274(5) . ?
Ti5 O6 1.949(3) . ?
Ti5 O7 1.806(3) . ?
Ti5 O8 1.948(3) . ?
Ti5 O9 1.854(3) . ?
Ti5 O20 2.061(3) . ?
Ti5 N7 2.315(4) . ?
Ti6 Ti1 3.0237(11) 3_566 ?
Ti6 O1 1.805(3) . ?
Ti6 O3 1.964(3) 3_566 ?
Ti6 O8 1.947(3) . ?
Ti6 O9 1.906(3) . ?
Ti6 O22 2.043(3) . ?
Ti6 N8 2.308(4) . ?
O3 Ti6 1.964(3) 3_566 ?
O8 Ti1 1.985(3) 3_566 ?
O10 C6 1.281(6) . ?
O11 C6 1.208(6) . ?
O12 C12 1.285(7) . ?
O13 C12 1.200(8) . ?
O14 C18 1.296(7) . ?
O15 C18 1.222(8) . ?
O16 C24 1.313(9) . ?
O17 C24 1.235(10) . ?
O18 C30 1.302(6) . ?
O19 C30 1.201(7) . ?
O20 C42 1.274(6) . ?
O21 C42 1.222(7) . ?
O22 C48 1.288(6) . ?
O23 C48 1.220(6) . ?
O24 C36 1.303(8) . ?
O25 C36 1.211(7) . ?
O26 H26A 0.8400 . ?
O26 C49 1.394(14) . ?
N1 C1 1.339(6) . ?
N1 C5 1.339(6) . ?
N2 C7 1.339(8) . ?
N2 C11 1.330(8) . ?
N3 C13 1.309(7) . ?
N3 C17 1.334(8) . ?
N4 C19 1.289(10) . ?
N4 C23 1.359(10) . ?
N5 C25 1.328(7) . ?
N5 C29 1.337(8) . ?
N6 C31 1.345(7) . ?
N6 C35 1.341(8) . ?
N7 C37 1.340(6) . ?
N7 C41 1.337(6) . ?
N8 C43 1.345(6) . ?
N8 C47 1.342(6) . ?
N9 H9A 0.8800 . ?
N9 C56 1.454(10) . ?
N9 C58 1.452(10) . ?
N10 C66 1.206(13) . ?
N11 C64 1.104(14) . ?
N12 H12A 0.9100 . ?
N12 H12B 0.9100 . ?
N12 C52 1.491(8) . ?
N12 C54 1.476(9) . ?
N13 H13A 0.9100 . ?
N13 H13B 0.9100 . ?
N13 C60 1.487(7) . ?
N13 C62 1.493(8) . ?
C1 H1 0.9500 . ?
C1 C2 1.388(8) . ?
C2 H2 0.9500 . ?
C2 C3 1.373(9) . ?
C3 H3 0.9500 . ?
C3 C4 1.375(9) . ?
C4 H4 0.9500 . ?
C4 C5 1.384(7) . ?
C5 C6 1.502(8) . ?
C7 H7 0.9500 . ?
C7 C8 1.394(10) . ?
C8 H8 0.9500 . ?
C8 C9 1.365(16) . ?
C9 H9 0.9500 . ?
C9 C10 1.362(16) . ?
C10 H10 0.9500 . ?
C10 C11 1.395(8) . ?
C11 C12 1.498(10) . ?
C13 H13 0.9500 . ?
C13 C14 1.421(9) . ?
C14 H14 0.9500 . ?
C14 C15 1.397(11) . ?
C15 H15 0.9500 . ?
C15 C16 1.332(11) . ?
C16 H16 0.9500 . ?
C16 C17 1.352(9) . ?
C17 C18 1.549(10) . ?
C19 H19 0.9500 . ?
C19 C20 1.459(11) . ?
C20 H20 0.9500 . ?
C20 C21 1.367(16) . ?
C21 H21 0.9500 . ?
C21 C22 1.357(15) . ?
C22 H22 0.9500 . ?
C22 C23 1.364(11) . ?
C23 C24 1.536(14) . ?
C25 H25 0.9500 . ?
C25 C26 1.375(9) . ?
C26 H26 0.9500 . ?
C26 C27 1.362(13) . ?
C27 H27 0.9500 . ?
C27 C28 1.365(13) . ?
C28 H28 0.9500 . ?
C28 C29 1.386(9) . ?
C29 C30 1.503(9) . ?
C31 H31 0.9500 . ?
C31 C32 1.374(9) . ?
C32 H32 0.9500 . ?
C32 C33 1.370(12) . ?
C33 H33 0.9500 . ?
C33 C34 1.369(12) . ?
C34 H34 0.9500 . ?
C34 C35 1.365(10) . ?
C35 C36 1.497(9) . ?
C37 H37 0.9500 . ?
C37 C38 1.386(8) . ?
C38 H38 0.9500 . ?
C38 C39 1.378(9) . ?
C39 H39 0.9500 . ?
C39 C40 1.382(9) . ?
C40 H40 0.9500 . ?
C40 C41 1.381(7) . ?
C41 C42 1.516(7) . ?
C43 H43 0.9500 . ?
C43 C44 1.382(7) . ?
C44 H44 0.9500 . ?
C44 C45 1.372(9) . ?
C45 H45 0.9500 . ?
C45 C46 1.375(10) . ?
C46 H46 0.9500 . ?
C46 C47 1.392(7) . ?
C47 C48 1.490(8) . ?
C49 H49 1.0000 . ?
C49 C50 1.380(15) . ?
C49 C51 1.443(16) . ?
C50 H50A 0.9800 . ?
C50 H50B 0.9800 . ?
C50 H50C 0.9800 . ?
C51 H51A 0.9800 . ?
C51 H51B 0.9800 . ?
C51 H51C 0.9800 . ?
C52 H52A 0.9900 . ?
C52 H52B 0.9900 . ?
C52 C53 1.496(11) . ?
C53 H53A 0.9800 . ?
C53 H53B 0.9800 . ?
C53 H53C 0.9800 . ?
C54 H54A 0.9900 . ?
C54 H54B 0.9900 . ?
C54 C55 1.509(10) . ?
C55 H55A 0.9800 . ?
C55 H55B 0.9800 . ?
C55 H55C 0.9800 . ?
C56 H56A 0.9900 . ?
C56 H56B 0.9900 . ?
C56 C57 1.439(10) . ?
C57 H57A 0.9800 . ?
C57 H57B 0.9800 . ?
C57 H57C 0.9800 . ?
C58 H58A 0.9900 . ?
C58 H58B 0.9900 . ?
C58 C59 1.458(10) . ?
C59 H59A 0.9800 . ?
C59 H59B 0.9800 . ?
C59 H59C 0.9800 . ?
C60 H60A 0.9900 . ?
C60 H60B 0.9900 . ?
C60 C61 1.505(10) . ?
C61 H61A 0.9800 . ?
C61 H61B 0.9800 . ?
C61 H61C 0.9800 . ?
C62 H62A 0.9900 . ?
C62 H62B 0.9900 . ?
C62 C63 1.509(9) . ?
C63 H63A 0.9800 . ?
C63 H63B 0.9800 . ?
C63 H63C 0.9800 . ?
C64 C65 1.435(9) . ?
C65 H65A 0.9800 . ?
C65 H65B 0.9800 . ?
C65 H65C 0.9800 . ?
C66 C67 1.484(9) . ?
C67 H67A 0.9800 . ?
C67 H67B 0.9800 . ?
C67 H67C 0.9800 . ?

loop_
_geom_torsion_atom_site_label_1
_geom_torsion_atom_site_label_2
_geom_torsion_atom_site_label_3
_geom_torsion_atom_site_label_4
_geom_torsion
_geom_torsion_site_symmetry_1
_geom_torsion_site_symmetry_2
_geom_torsion_site_symmetry_3
_geom_torsion_site_symmetry_4
_geom_torsion_publ_flag
Ti1 Ti6 O1 Ti1 59.6(5) 3_566 . . . ?
Ti1 O10 C6 O11 -173.8(5) . . . . ?
Ti1 O10 C6 C5 4.6(6) . . . . ?
Ti1 N1 C1 C2 -176.5(4) . . . . ?
Ti1 N1 C5 C4 177.1(4) . . . . ?
Ti1 N1 C5 C6 -1.1(5) . . . . ?
Ti2 O12 C12 O13 -179.3(5) . . . . ?
Ti2 O12 C12 C11 1.5(6) . . . . ?
Ti2 N2 C7 C8 -179.5(4) . . . . ?
Ti2 N2 C11 C10 179.1(5) . . . . ?
Ti2 N2 C11 C12 -0.5(6) . . . . ?
Ti3 O14 C18 O15 -175.8(5) . . . . ?
Ti3 O14 C18 C17 2.0(7) . . . . ?
Ti3 O16 C24 O17 163.3(9) . . . . ?
Ti3 O16 C24 C23 -19.4(10) . . . . ?
Ti3 N3 C13 C14 176.6(4) . . . . ?
Ti3 N3 C17 C16 -177.9(5) . . . . ?
Ti3 N3 C17 C18 3.6(5) . . . . ?
Ti3 N4 C19 C20 177.5(6) . . . . ?
Ti3 N4 C23 C22 -177.8(8) . . . . ?
Ti3 N4 C23 C24 3.5(8) . . . . ?
Ti4 O18 C30 O19 -179.3(6) . . . . ?
Ti4 O18 C30 C29 0.5(8) . . . . ?
Ti4 O24 C36 O25 175.2(5) . . . . ?
Ti4 O24 C36 C35 -5.6(7) . . . . ?
Ti4 N5 C25 C26 -166.4(6) . . . . ?
Ti4 N5 C29 C28 169.7(8) . . . . ?
Ti4 N5 C29 C30 -8.3(7) . . . . ?
Ti4 N6 C31 C32 -174.6(4) . . . . ?
Ti4 N6 C35 C34 176.8(5) . . . . ?
Ti4 N6 C35 C36 -2.4(6) . . . . ?
Ti5 O20 C42 O21 -169.9(5) . . . . ?
Ti5 O20 C42 C41 12.7(6) . . . . ?
Ti5 N7 C37 C38 -177.3(4) . . . . ?
Ti5 N7 C41 C40 175.2(4) . . . . ?
Ti5 N7 C41 C42 -7.9(5) . . . . ?
Ti6 O22 C48 O23 -167.3(4) . . . . ?
Ti6 O22 C48 C47 12.1(6) . . . . ?
Ti6 N8 C43 C44 178.1(4) . . . . ?
Ti6 N8 C47 C46 -178.8(4) . . . . ?
Ti6 N8 C47 C48 1.9(5) . . . . ?
O1 Ti1 O2 Ti2 -95.28(17) . . . . ?
O2 Ti1 O1 Ti6 61.9(5) . . . . ?
O2 Ti2 O7 Ti5 4.7(5) . . . . ?
O3 Ti1 O1 Ti6 -20.6(6) . . . . ?
O3 Ti1 O2 Ti2 8.85(14) . . . . ?
O3 Ti2 O2 Ti1 -8.73(14) . . . . ?
O3 Ti2 O7 Ti5 87.0(5) . . . . ?
O3 Ti6 O1 Ti1 98.9(5) 3_566 . . . ?
O4 Ti2 O2 Ti1 -177.08(16) . . . . ?
O4 Ti2 O7 Ti5 -94.6(5) . . . . ?
O4 Ti3 O5 Ti4 -52.6(6) . . . . ?
O5 Ti3 O4 Ti2 64.3(7) . . . . ?
O5 Ti4 O6 Ti5 -50.5(8) . . . . ?
O6 Ti4 O5 Ti3 47.3(6) . . . . ?
O6 Ti5 O7 Ti2 93.6(5) . . . . ?
O6 Ti5 O9 Ti6 -179.34(15) . . . . ?
O7 Ti2 O2 Ti1 84.74(17) . . . . ?
O7 Ti5 O9 Ti6 -83.18(16) . . . . ?
O8 Ti1 O1 Ti6 -98.6(5) 3_566 . . . ?
O8 Ti1 O2 Ti2 23.8(5) 3_566 . . . ?
O8 Ti5 O7 Ti2 -85.7(5) . . . . ?
O8 Ti5 O9 Ti6 11.62(14) . . . . ?
O8 Ti6 O1 Ti1 19.7(6) . . . . ?
O9 Ti5 O7 Ti2 -3.7(5) . . . . ?
O9 Ti6 O1 Ti1 -61.5(5) . . . . ?
O10 Ti1 O1 Ti6 -179.9(4) . . . . ?
O10 Ti1 O2 Ti2 109.85(16) . . . . ?
O12 Ti2 O2 Ti1 -66.1(4) . . . . ?
O12 Ti2 O7 Ti5 174.9(4) . . . . ?
O14 Ti3 O4 Ti2 -35.9(7) . . . . ?
O14 Ti3 O5 Ti4 51.5(6) . . . . ?
O16 Ti3 O4 Ti2 164.6(6) . . . . ?
O16 Ti3 O5 Ti4 -151.4(6) . . . . ?
O18 Ti4 O5 Ti3 143.3(6) . . . . ?
O18 Ti4 O6 Ti5 -153.2(7) . . . . ?
O20 Ti5 O7 Ti2 -173.1(4) . . . . ?
O20 Ti5 O9 Ti6 67.0(4) . . . . ?
O22 Ti6 O1 Ti1 -154.4(5) . . . . ?
O24 Ti4 O5 Ti3 -59.8(6) . . . . ?
O24 Ti4 O6 Ti5 48.9(8) . . . . ?
N1 Ti1 O1 Ti6 148.5(5) . . . . ?
N1 Ti1 O2 Ti2 -178.49(17) . . . . ?
N1 C1 C2 C3 -0.2(9) . . . . ?
N1 C5 C6 O10 -1.8(6) . . . . ?
N1 C5 C6 O11 176.7(5) . . . . ?
N2 Ti2 O2 Ti1 -93.91(17) . . . . ?
N2 Ti2 O7 Ti5 179.7(4) . . . . ?
N2 C7 C8 C9 0.6(10) . . . . ?
N2 C11 C12 O12 -0.5(7) . . . . ?
N2 C11 C12 O13 -179.8(6) . . . . ?
N3 Ti3 O4 Ti2 -111.1(6) . . . . ?
N3 Ti3 O5 Ti4 106.9(8) . . . . ?
N3 C13 C14 C15 0.7(9) . . . . ?
N3 C17 C18 O14 -3.8(7) . . . . ?
N3 C17 C18 O15 174.1(6) . . . . ?
N4 Ti3 O4 Ti2 -146.5(7) . . . . ?
N4 Ti3 O5 Ti4 134.3(6) . . . . ?
N4 C19 C20 C21 -0.4(13) . . . . ?
N4 C23 C24 O16 8.3(11) . . . . ?
N4 C23 C24 O17 -174.3(9) . . . . ?
N5 Ti4 O5 Ti3 -144.6(6) . . . . ?
N5 Ti4 O6 Ti5 179.7(6) . . . . ?
N5 C25 C26 C27 1.9(14) . . . . ?
N5 C29 C30 O18 5.7(9) . . . . ?
N5 C29 C30 O19 -174.4(7) . . . . ?
N6 Ti4 O5 Ti3 -107.1(7) . . . . ?
N6 Ti4 O6 Ti5 122.4(8) . . . . ?
N6 C31 C32 C33 -1.0(9) . . . . ?
N6 C35 C36 O24 4.9(7) . . . . ?
N6 C35 C36 O25 -175.9(6) . . . . ?
N7 Ti5 O7 Ti2 168.2(4) . . . . ?
N7 Ti5 O9 Ti6 99.24(15) . . . . ?
N7 C37 C38 C39 3.2(8) . . . . ?
N7 C41 C42 O20 -1.6(7) . . . . ?
N7 C41 C42 O21 -179.2(5) . . . . ?
N8 Ti6 O1 Ti1 -179.3(4) . . . . ?
N8 C43 C44 C45 0.3(8) . . . . ?
N8 C47 C48 O22 -8.1(6) . . . . ?
N8 C47 C48 O23 171.4(4) . . . . ?
C1 N1 C5 C4 1.0(8) . . . . ?
C1 N1 C5 C6 -177.2(4) . . . . ?
C1 C2 C3 C4 1.3(10) . . . . ?
C2 C3 C4 C5 -1.3(10) . . . . ?
C3 C4 C5 N1 0.1(9) . . . . ?
C3 C4 C5 C6 178.2(5) . . . . ?
C4 C5 C6 O10 180.0(5) . . . . ?
C4 C5 C6 O11 -1.5(9) . . . . ?
C5 N1 C1 C2 -0.9(7) . . . . ?
C7 N2 C11 C10 0.0(8) . . . . ?
C7 N2 C11 C12 -179.5(5) . . . . ?
C7 C8 C9 C10 0.0(12) . . . . ?
C8 C9 C10 C11 -0.6(12) . . . . ?
C9 C10 C11 N2 0.6(10) . . . . ?
C9 C10 C11 C12 -179.9(6) . . . . ?
C10 C11 C12 O12 179.9(5) . . . . ?
C10 C11 C12 O13 0.6(9) . . . . ?
C11 N2 C7 C8 -0.6(8) . . . . ?
C13 N3 C17 C16 -1.6(8) . . . . ?
C13 N3 C17 C18 179.8(5) . . . . ?
C13 C14 C15 C16 -1.4(10) . . . . ?
C14 C15 C16 C17 0.7(10) . . . . ?
C15 C16 C17 N3 0.8(9) . . . . ?
C15 C16 C17 C18 179.2(6) . . . . ?
C16 C17 C18 O14 177.7(6) . . . . ?
C16 C17 C18 O15 -4.4(10) . . . . ?
C17 N3 C13 C14 0.8(8) . . . . ?
C19 N4 C23 C22 -0.6(12) . . . . ?
C19 N4 C23 C24 -179.3(7) . . . . ?
C19 C20 C21 C22 -0.5(16) . . . . ?
C20 C21 C22 C23 0.8(16) . . . . ?
C21 C22 C23 N4 -0.3(14) . . . . ?
C21 C22 C23 C24 178.4(9) . . . . ?
C22 C23 C24 O16 -170.5(8) . . . . ?
C22 C23 C24 O17 7.0(15) . . . . ?
C23 N4 C19 C20 0.8(11) . . . . ?
C25 N5 C29 C28 1.2(11) . . . . ?
C25 N5 C29 C30 -176.8(6) . . . . ?
C25 C26 C27 C28 -5.2(18) . . . . ?
C26 C27 C28 C29 6(2) . . . . ?
C27 C28 C29 N5 -4.4(16) . . . . ?
C27 C28 C29 C30 173.5(10) . . . . ?
C28 C29 C30 O18 -172.3(8) . . . . ?
C28 C29 C30 O19 7.6(12) . . . . ?
C29 N5 C25 C26 0.0(10) . . . . ?
C31 N6 C35 C34 1.4(8) . . . . ?
C31 N6 C35 C36 -177.8(5) . . . . ?
C31 C32 C33 C34 0.5(10) . . . . ?
C32 C33 C34 C35 0.8(11) . . . . ?
C33 C34 C35 N6 -1.8(10) . . . . ?
C33 C34 C35 C36 177.3(6) . . . . ?
C34 C35 C36 O24 -174.2(6) . . . . ?
C34 C35 C36 O25 5.0(10) . . . . ?
C35 N6 C31 C32 0.0(7) . . . . ?
C37 N7 C41 C40 -3.0(7) . . . . ?
C37 N7 C41 C42 173.9(4) . . . . ?
C37 C38 C39 C40 -4.6(9) . . . . ?
C38 C39 C40 C41 2.5(9) . . . . ?
C39 C40 C41 N7 1.5(9) . . . . ?
C39 C40 C41 C42 -175.1(5) . . . . ?
C40 C41 C42 O20 175.3(5) . . . . ?
C40 C41 C42 O21 -2.3(9) . . . . ?
C41 N7 C37 C38 0.6(7) . . . . ?
C43 N8 C47 C46 -0.7(7) . . . . ?
C43 N8 C47 C48 179.9(4) . . . . ?
C43 C44 C45 C46 -0.6(9) . . . . ?
C44 C45 C46 C47 0.2(10) . . . . ?
C45 C46 C47 N8 0.4(9) . . . . ?
C45 C46 C47 C48 179.7(5) . . . . ?
C46 C47 C48 O22 172.5(5) . . . . ?
C46 C47 C48 O23 -8.0(8) . . . . ?
C47 N8 C43 C44 0.4(7) . . . . ?
C52 N12 C54 C55 72.7(7) . . . . ?
C54 N12 C52 C53 -175.2(5) . . . . ?
C56 N9 C58 C59 119.3(18) . . . . ?
C58 N9 C56 C57 -93(2) . . . . ?
C60 N13 C62 C63 53.9(8) . . . . ?
C62 N13 C60 C61 55.0(8) . . . . ?
